data_7007121
loop_
_publ_author_name
'Fern\'andez, Eduardo J'
'Laguna, Antonio'
'L\'opez-de-Luzuriaga, Jos\'e M'
'Monge, Miguel'
'Montiel, Manuel'
'Olmos, M. Elena'
'Rodr\'iguez-Castillo, Mar\'ia'

_publ_section_title
;
 Synthesis, coordination to Au(I) and photophysical properties of a
 novel polyfluorinated benzothiazolephosphine ligand.
;
_journal_issue 30
_journal_name_full 'Dalton transactions (Cambridge, England : 2003)'
_journal_page_first 3672
_journal_page_last 3677
_journal_paper_doi 10.1039/b517728f
_journal_year 2006
_chemical_formula_sum 'C25 H10 Au F9 N P S'
_chemical_formula_weight 755.34
_chemical_name_systematic
;
?
;
_space_group_IT_number 14
_symmetry_cell_setting monoclinic
_symmetry_space_group_name_Hall '-P 2ybc'
_symmetry_space_group_name_H-M 'P 1 21/c 1'
_atom_sites_solution_hydrogens difmap
_atom_sites_solution_primary direct
_atom_sites_solution_secondary difmap
_audit_creation_method SHELXL-97
_cell_angle_alpha 90.00
_cell_angle_beta 90.7570(10)
_cell_angle_gamma 90.00
_cell_formula_units_Z 4
_cell_length_a 8.5376(2)
_cell_length_b 18.7340(5)
_cell_length_c 14.7669(4)
_cell_measurement_reflns_used 5154
_cell_measurement_temperature 173(2)
_cell_measurement_theta_max 27.85
_cell_measurement_theta_min 2.17
_cell_volume 2361.66(11)
_computing_cell_refinement 'Denzo and Scalepack (Otwinowski & Minor, 1997)'
_computing_data_collection 'Nonius KappaCCD'
_computing_data_reduction 'Denzo and Scalepack (Otwinowski & Minor, 1997)'
_computing_molecular_graphics 'ORTEPIII for Windows'
_computing_publication_material SHELXL-97
_computing_structure_refinement 'SHELXL-97 (Sheldrick, 1997)'
_computing_structure_solution 'SHELXS-97 (Sheldrick, 1990)'
_diffrn_ambient_temperature 173(2)
_diffrn_detector_area_resol_mean 9
_diffrn_measured_fraction_theta_full 0.972
_diffrn_measured_fraction_theta_max 0.972
_diffrn_measurement_device_type 'Nonius KappaCCD'
_diffrn_measurement_method '\w & \f-scan'
_diffrn_radiation_monochromator graphite
_diffrn_radiation_source 'fine-focus sealed tube'
_diffrn_radiation_type MoK\a
_diffrn_radiation_wavelength 0.71073
_diffrn_reflns_av_R_equivalents 0.0423
_diffrn_reflns_av_sigmaI/netI 0.0386
_diffrn_reflns_limit_h_max 10
_diffrn_reflns_limit_h_min -10
_diffrn_reflns_limit_k_max 24
_diffrn_reflns_limit_k_min -24
_diffrn_reflns_limit_l_max 19
_diffrn_reflns_limit_l_min -19
_diffrn_reflns_number 18493
_diffrn_reflns_theta_full 27.85
_diffrn_reflns_theta_max 27.85
_diffrn_reflns_theta_min 2.17
_exptl_absorpt_coefficient_mu 6.473
_exptl_absorpt_correction_type multi-scan
_exptl_absorpt_process_details Scalepack
_exptl_crystal_colour colourless
_exptl_crystal_density_diffrn 2.124
_exptl_crystal_density_method 'not measured'
_exptl_crystal_description prism
_exptl_crystal_F_000 1432
_exptl_crystal_size_max 0.2
_exptl_crystal_size_mid 0.15
_exptl_crystal_size_min 0.1
_refine_diff_density_max 0.995
_refine_diff_density_min -1.344
_refine_diff_density_rms 0.115
_refine_ls_extinction_method none
_refine_ls_goodness_of_fit_ref 1.040
_refine_ls_hydrogen_treatment free
_refine_ls_matrix_type full
_refine_ls_number_parameters 383
_refine_ls_number_reflns 5465
_refine_ls_number_restraints 123
_refine_ls_restrained_S_all 1.029
_refine_ls_R_factor_all 0.0369
_refine_ls_R_factor_gt 0.0265
_refine_ls_shift/su_max 0.001
_refine_ls_shift/su_mean 0.000
_refine_ls_structure_factor_coef Fsqd
_refine_ls_weighting_details 'calc w=1/[\s^2^(Fo^2^)+(0.0186P)^2^+3.0204P] where P=(Fo^2^+2Fc^2^)/3'
_refine_ls_weighting_scheme calc
_refine_ls_wR_factor_gt 0.0549
_refine_ls_wR_factor_ref 0.0583
_reflns_number_gt 4627
_reflns_number_total 5465
_reflns_threshold_expression >2sigma(I)
_cod_data_source_file b517728f.txt
_cod_data_source_block mrk8
_cod_depositor_comments
;
The following automatic conversions were performed:
'_symmetry_cell_setting' value 'Monoclinic' changed to 'monoclinic'
according to '/home/saulius/struct/CIF-dictionaries/cif_core.dic'
dictionary named 'cif_core.dic' version 2.4.1 from
2010-06-29.

'_exptl_absorpt_correction_type' value 'multiscan' changed to
'multi-scan' according to
'/home/saulius/struct/CIF-dictionaries/cif_core.dic' dictionary named
'cif_core.dic' version 2.4.1 from 2010-06-29.

Automatic conversion script
Id: cif_fix_enum 1527 2010-12-29 10:47:43Z saulius 
;
_cod_original_sg_symbol_H-M P21/c
_cod_database_code 7007121

loop_
_symmetry_equiv_pos_as_xyz
'x, y, z'
'-x, y+1/2, -z+1/2'
'-x, -y, -z'
'x, -y-1/2, z-1/2'

loop_
_atom_site_label
_atom_site_type_symbol
_atom_site_fract_x
_atom_site_fract_y
_atom_site_fract_z
_atom_site_U_iso_or_equiv
_atom_site_adp_type
_atom_site_occupancy
_atom_site_symmetry_multiplicity
_atom_site_calc_flag
_atom_site_refinement_flags
_atom_site_disorder_assembly
_atom_site_disorder_group
Au Au 0.020107(16) 0.395335(7) 0.137728(9) 0.02475(5) Uani 1 1 d . . .
P P -0.04795(11) 0.49218(5) 0.22202(6) 0.02330(19) Uani 1 1 d . . .
C1 C -0.1805(4) 0.54555(17) 0.1503(2) 0.0239(7) Uani 1 1 d U . .
N N -0.2535(3) 0.60309(14) 0.17469(19) 0.0246(6) Uani 1 1 d U . .
S S -0.22374(10) 0.51317(5) 0.04117(6) 0.02536(18) Uani 1 1 d . . .
C11 C -0.3512(4) 0.62657(17) 0.1055(2) 0.0225(7) Uani 1 1 d DU . .
C12 C -0.3533(4) 0.58344(17) 0.0271(2) 0.0229(7) Uani 1 1 d DU . .
C13 C -0.4473(4) 0.60132(18) -0.0467(2) 0.0267(7) Uani 1 1 d DU . .
C14 C -0.5391(4) 0.66124(19) -0.0433(2) 0.0288(8) Uani 1 1 d DU . .
C15 C -0.5383(4) 0.70433(17) 0.0336(2) 0.0291(8) Uani 1 1 d DU . .
C16 C -0.4455(4) 0.68803(18) 0.1071(2) 0.0282(7) Uani 1 1 d DU . .
F13 F -0.4484(3) 0.56049(12) -0.12193(13) 0.0364(5) Uani 1 1 d DU . .
F14 F -0.6316(3) 0.67957(12) -0.11424(15) 0.0413(5) Uani 1 1 d DU . .
F15 F -0.6293(3) 0.76289(11) 0.03317(16) 0.0422(6) Uani 1 1 d DU . .
F16 F -0.4434(3) 0.73149(11) 0.17923(15) 0.0398(6) Uani 1 1 d DU . .
C21 C -0.1722(4) 0.47108(17) 0.3170(2) 0.0235(7) Uani 1 1 d DU . .
C22 C -0.2970(5) 0.4245(2) 0.3003(3) 0.0330(8) Uani 1 1 d DU . .
C23 C -0.3993(5) 0.4067(2) 0.3696(3) 0.0377(9) Uani 1 1 d DU . .
C24 C -0.3750(5) 0.4346(2) 0.4548(3) 0.0370(9) Uani 1 1 d DU . .
C25 C -0.2499(5) 0.4794(2) 0.4716(3) 0.0414(10) Uani 1 1 d DU . .
C26 C -0.1484(5) 0.4988(2) 0.4027(3) 0.0346(9) Uani 1 1 d DU . .
C31 C 0.1042(4) 0.55290(18) 0.2605(2) 0.0249(7) Uani 1 1 d DU . .
C32 C 0.2581(4) 0.5275(2) 0.2643(2) 0.0300(8) Uani 1 1 d DU . .
C33 C 0.3791(5) 0.5720(2) 0.2930(3) 0.0352(9) Uani 1 1 d DU . .
C34 C 0.3461(5) 0.6418(2) 0.3181(3) 0.0350(9) Uani 1 1 d DU . .
C35 C 0.1927(5) 0.6669(2) 0.3158(3) 0.0400(10) Uani 1 1 d DU . .
C36 C 0.0725(5) 0.6227(2) 0.2870(3) 0.0331(8) Uani 1 1 d DU . .
C41 C 0.0647(4) 0.30855(17) 0.0571(2) 0.0243(7) Uani 1 1 d DU . .
C42 C 0.1755(4) 0.25718(18) 0.0803(2) 0.0291(8) Uani 1 1 d DU . .
C43 C 0.2080(4) 0.19869(18) 0.0265(3) 0.0332(8) Uani 1 1 d DU . .
C44 C 0.1272(5) 0.18967(19) -0.0542(3) 0.0372(9) Uani 1 1 d DU . .
C45 C 0.0170(5) 0.2392(2) -0.0809(3) 0.0335(8) Uani 1 1 d DU . .
C46 C -0.0114(4) 0.29712(18) -0.0247(2) 0.0292(8) Uani 1 1 d DU . .
F42 F 0.2600(3) 0.26296(12) 0.15824(15) 0.0438(6) Uani 1 1 d DU . .
F43 F 0.3197(3) 0.15092(13) 0.05133(19) 0.0549(7) Uani 1 1 d DU . .
F44 F 0.1596(3) 0.13334(13) -0.10770(18) 0.0556(7) Uani 1 1 d DU . .
F45 F -0.0626(3) 0.23020(14) -0.15930(17) 0.0542(7) Uani 1 1 d DU . .
F46 F -0.1200(3) 0.34547(12) -0.05459(16) 0.0418(6) Uani 1 1 d DU . .
H22 H -0.308(4) 0.4040(17) 0.245(3) 0.022(9) Uiso 1 1 d . . .
H23 H -0.488(5) 0.374(2) 0.357(3) 0.040(12) Uiso 1 1 d . . .
H24 H -0.440(5) 0.422(2) 0.500(3) 0.041(12) Uiso 1 1 d . . .
H25 H -0.233(6) 0.499(3) 0.526(3) 0.066(15) Uiso 1 1 d . . .
H26 H -0.071(4) 0.5309(19) 0.415(2) 0.021(9) Uiso 1 1 d . . .
H32 H 0.281(4) 0.484(2) 0.249(3) 0.030(10) Uiso 1 1 d . . .
H33 H 0.486(5) 0.553(2) 0.301(3) 0.035(11) Uiso 1 1 d . . .
H34 H 0.423(4) 0.6719(18) 0.338(2) 0.018(9) Uiso 1 1 d . . .
H35 H 0.176(5) 0.717(2) 0.333(3) 0.048(13) Uiso 1 1 d . . .
H36 H -0.029(4) 0.6392(17) 0.285(2) 0.012(8) Uiso 1 1 d . . .

loop_
_atom_site_aniso_label
_atom_site_aniso_U_11
_atom_site_aniso_U_22
_atom_site_aniso_U_33
_atom_site_aniso_U_23
_atom_site_aniso_U_13
_atom_site_aniso_U_12
Au 0.02530(8) 0.02420(7) 0.02477(7) -0.00222(5) 0.00115(5) 0.00143(5)
P 0.0243(5) 0.0245(4) 0.0210(4) -0.0012(3) 0.0001(4) 0.0016(3)
C1 0.0245(19) 0.0273(17) 0.0200(15) -0.0016(13) 0.0011(14) -0.0035(14)
N 0.0240(16) 0.0271(14) 0.0225(13) -0.0004(12) -0.0030(12) -0.0011(12)
S 0.0248(5) 0.0291(4) 0.0222(4) -0.0027(3) 0.0002(3) 0.0019(3)
C11 0.0206(18) 0.0237(15) 0.0232(15) 0.0006(13) -0.0021(14) -0.0020(13)
C12 0.0199(18) 0.0258(16) 0.0231(15) -0.0008(13) 0.0006(14) -0.0010(13)
C13 0.0253(19) 0.0328(18) 0.0221(15) -0.0034(14) -0.0005(14) -0.0014(14)
C14 0.026(2) 0.0333(18) 0.0270(16) 0.0046(14) -0.0047(15) -0.0022(15)
C15 0.027(2) 0.0227(16) 0.0371(19) -0.0007(14) -0.0063(16) 0.0022(14)
C16 0.031(2) 0.0250(16) 0.0287(16) -0.0053(14) -0.0021(15) -0.0011(14)
F13 0.0354(13) 0.0480(13) 0.0256(10) -0.0082(9) -0.0072(9) 0.0059(10)
F14 0.0422(14) 0.0457(13) 0.0354(11) -0.0001(10) -0.0206(10) 0.0078(11)
F15 0.0458(15) 0.0289(11) 0.0515(14) -0.0047(10) -0.0158(12) 0.0124(10)
F16 0.0515(15) 0.0337(12) 0.0339(12) -0.0114(9) -0.0114(11) 0.0102(10)
C21 0.0233(18) 0.0222(15) 0.0249(16) 0.0027(13) -0.0010(14) 0.0025(13)
C22 0.038(2) 0.0328(19) 0.0276(18) -0.0019(16) -0.0040(17) -0.0048(16)
C23 0.034(2) 0.036(2) 0.044(2) 0.0083(17) 0.0006(19) -0.0094(17)
C24 0.041(2) 0.036(2) 0.0347(19) 0.0085(17) 0.0118(19) -0.0013(17)
C25 0.051(3) 0.047(2) 0.0267(19) -0.0057(18) 0.0051(18) -0.007(2)
C26 0.033(2) 0.041(2) 0.0297(18) -0.0045(16) -0.0003(17) -0.0106(18)
C31 0.0242(19) 0.0308(17) 0.0197(15) 0.0013(13) -0.0004(14) -0.0008(14)
C32 0.025(2) 0.036(2) 0.0292(18) -0.0009(16) 0.0022(16) 0.0023(16)
C33 0.021(2) 0.049(2) 0.035(2) -0.0001(18) 0.0004(17) -0.0012(17)
C34 0.031(2) 0.043(2) 0.0305(19) 0.0013(17) -0.0077(17) -0.0120(18)
C35 0.040(2) 0.033(2) 0.047(2) -0.0024(18) -0.011(2) -0.0016(17)
C36 0.029(2) 0.0345(19) 0.036(2) -0.0030(16) -0.0061(17) 0.0019(16)
C41 0.0225(18) 0.0236(15) 0.0270(16) -0.0012(13) 0.0016(14) -0.0009(13)
C42 0.027(2) 0.0292(17) 0.0316(18) 0.0003(14) -0.0003(16) -0.0018(14)
C43 0.027(2) 0.0254(17) 0.047(2) -0.0020(16) 0.0008(17) 0.0049(15)
C44 0.038(2) 0.0277(18) 0.046(2) -0.0107(17) 0.0035(18) 0.0001(16)
C45 0.033(2) 0.039(2) 0.0289(17) -0.0045(15) -0.0050(16) -0.0027(16)
C46 0.0253(19) 0.0266(17) 0.0356(18) 0.0011(14) 0.0005(15) 0.0037(14)
F42 0.0456(15) 0.0449(13) 0.0405(13) -0.0038(10) -0.0163(11) 0.0066(11)
F43 0.0454(16) 0.0399(13) 0.0790(19) -0.0107(13) -0.0149(14) 0.0210(11)
F44 0.0632(18) 0.0406(13) 0.0629(17) -0.0273(13) -0.0001(14) 0.0088(12)
F45 0.0665(18) 0.0549(16) 0.0405(13) -0.0175(12) -0.0204(12) 0.0039(13)
F46 0.0427(14) 0.0383(12) 0.0442(13) -0.0034(10) -0.0136(11) 0.0121(10)

loop_
_atom_type_symbol
_atom_type_description
_atom_type_scat_dispersion_real
_atom_type_scat_dispersion_imag
_atom_type_scat_source
C C 0.0033 0.0016 'International Tables Vol C Tables 4.2.6.8 and 6.1.1.4'
H H 0.0000 0.0000 'International Tables Vol C Tables 4.2.6.8 and 6.1.1.4'
F F 0.0171 0.0103 'International Tables Vol C Tables 4.2.6.8 and 6.1.1.4'
Au Au -2.0133 8.8022 'International Tables Vol C Tables 4.2.6.8 and 6.1.1.4'
P P 0.1023 0.0942 'International Tables Vol C Tables 4.2.6.8 and 6.1.1.4'
N N 0.0061 0.0033 'International Tables Vol C Tables 4.2.6.8 and 6.1.1.4'
S S 0.1246 0.1234 'International Tables Vol C Tables 4.2.6.8 and 6.1.1.4'

loop_
_geom_angle_atom_site_label_1
_geom_angle_atom_site_label_2
_geom_angle_atom_site_label_3
_geom_angle
_geom_angle_site_symmetry_1
_geom_angle_site_symmetry_3
_geom_angle_publ_flag
C41 Au P 175.59(10) . . ?
C31 P C21 108.56(15) . . ?
C31 P C1 105.82(15) . . ?
C21 P C1 101.69(15) . . ?
C31 P Au 118.95(11) . . ?
C21 P Au 113.88(11) . . ?
C1 P Au 106.15(11) . . ?
N C1 S 116.4(3) . . ?
N C1 P 125.9(3) . . ?
S C1 P 117.49(18) . . ?
C1 N C11 110.3(3) . . ?
C12 S C1 88.49(16) . . ?
N C11 C16 126.0(3) . . ?
N C11 C12 115.1(3) . . ?
C16 C11 C12 118.8(3) . . ?
C13 C12 C11 120.5(3) . . ?
C13 C12 S 129.9(3) . . ?
C11 C12 S 109.7(3) . . ?
F13 C13 C14 119.8(3) . . ?
F13 C13 C12 120.6(3) . . ?
C14 C13 C12 119.6(3) . . ?
F14 C14 C13 120.6(3) . . ?
F14 C14 C15 118.9(3) . . ?
C13 C14 C15 120.6(3) . . ?
F15 C15 C16 120.9(3) . . ?
F15 C15 C14 118.2(3) . . ?
C16 C15 C14 120.9(3) . . ?
F16 C16 C15 119.7(3) . . ?
F16 C16 C11 120.7(3) . . ?
C15 C16 C11 119.6(3) . . ?
C26 C21 C22 119.9(3) . . ?
C26 C21 P 123.1(3) . . ?
C22 C21 P 116.9(3) . . ?
C23 C22 C21 120.3(4) . . ?
C23 C22 H22 120(2) . . ?
C21 C22 H22 119(2) . . ?
C24 C23 C22 119.4(4) . . ?
C24 C23 H23 121(2) . . ?
C22 C23 H23 119(2) . . ?
C23 C24 C25 120.2(4) . . ?
C23 C24 H24 120(3) . . ?
C25 C24 H24 120(3) . . ?
C24 C25 C26 121.0(4) . . ?
C24 C25 H25 122(3) . . ?
C26 C25 H25 117(3) . . ?
C21 C26 C25 119.1(4) . . ?
C21 C26 H26 122(2) . . ?
C25 C26 H26 119(2) . . ?
C36 C31 C32 119.7(3) . . ?
C36 C31 P 122.4(3) . . ?
C32 C31 P 117.9(3) . . ?
C33 C32 C31 120.1(4) . . ?
C33 C32 H32 118(3) . . ?
C31 C32 H32 122(3) . . ?
C34 C33 C32 119.7(4) . . ?
C34 C33 H33 120(2) . . ?
C32 C33 H33 120(2) . . ?
C33 C34 C35 120.4(4) . . ?
C33 C34 H34 121(2) . . ?
C35 C34 H34 118(2) . . ?
C36 C35 C34 120.0(4) . . ?
C36 C35 H35 123(3) . . ?
C34 C35 H35 117(3) . . ?
C35 C36 C31 120.2(4) . . ?
C35 C36 H36 120(2) . . ?
C31 C36 H36 120(2) . . ?
C46 C41 C42 114.8(3) . . ?
C46 C41 Au 122.8(2) . . ?
C42 C41 Au 122.5(3) . . ?
F42 C42 C43 116.3(3) . . ?
F42 C42 C41 120.5(3) . . ?
C43 C42 C41 123.3(3) . . ?
F43 C43 C44 119.7(3) . . ?
F43 C43 C42 120.9(3) . . ?
C44 C43 C42 119.4(3) . . ?
F44 C44 C45 120.2(3) . . ?
F44 C44 C43 119.9(3) . . ?
C45 C44 C43 119.9(3) . . ?
F45 C45 C44 120.0(3) . . ?
F45 C45 C46 121.5(3) . . ?
C44 C45 C46 118.6(3) . . ?
F46 C46 C41 119.3(3) . . ?
F46 C46 C45 116.6(3) . . ?
C41 C46 C45 124.1(3) . . ?

loop_
_geom_bond_atom_site_label_1
_geom_bond_atom_site_label_2
_geom_bond_distance
_geom_bond_site_symmetry_2
_geom_bond_publ_flag
Au C41 2.054(3) . ?
Au P 2.2798(8) . ?
P C31 1.812(4) . ?
P C21 1.813(3) . ?
P C1 1.836(4) . ?
C1 N 1.299(4) . ?
C1 S 1.757(3) . ?
N C11 1.382(4) . ?
S C12 1.730(3) . ?
C11 C16 1.405(5) . ?
C11 C12 1.412(5) . ?
C12 C13 1.386(5) . ?
C13 F13 1.349(4) . ?
C13 C14 1.370(5) . ?
C14 F14 1.348(4) . ?
C14 C15 1.393(5) . ?
C15 F15 1.344(4) . ?
C15 C16 1.370(5) . ?
C16 F16 1.340(4) . ?
C21 C26 1.381(5) . ?
C21 C22 1.397(5) . ?
C22 C23 1.394(5) . ?
C22 H22 0.90(4) . ?
C23 C24 1.375(5) . ?
C23 H23 0.99(4) . ?
C24 C25 1.378(6) . ?
C24 H24 0.90(4) . ?
C25 C26 1.393(5) . ?
C25 H25 0.90(5) . ?
C26 H26 0.91(4) . ?
C31 C36 1.392(5) . ?
C31 C32 1.398(5) . ?
C32 C33 1.390(5) . ?
C32 H32 0.87(4) . ?
C33 C34 1.388(6) . ?
C33 H33 0.98(4) . ?
C34 C35 1.392(6) . ?
C34 H34 0.91(4) . ?
C35 C36 1.383(5) . ?
C35 H35 0.98(4) . ?
C36 H36 0.92(3) . ?
C41 C46 1.380(5) . ?
C41 C42 1.389(5) . ?
C42 F42 1.355(4) . ?
C42 C43 1.384(5) . ?
C43 F43 1.355(4) . ?
C43 C44 1.378(5) . ?
C44 F44 1.349(4) . ?
C44 C45 1.376(5) . ?
C45 F45 1.345(4) . ?
C45 C46 1.391(5) . ?
C46 F46 1.366(4) . ?
